data_4077435
loop_
_publ_author_name
'Lee, Kwangyeol'
'Choi, Zel-Ho'
'Cho, Youn-Jaung'
'Song, Hyunjoon'
'Park, Joon T.'

_publ_section_title
;
 Reversible Interconversion between \m,\h2:\h2- and \m3,\h2:\h2:\h2-C60on
 a Carbido Pentaosmium Cluster Framework
;
_journal_issue 26
_journal_name_full Organometallics
_journal_page_first 5564
_journal_paper_doi 10.1021/om010695s
_journal_volume 20
_journal_year 2001
_chemical_formula_sum 'C91 H15 O12 Os5 P'
_chemical_formula_weight 2282.00
_chemical_name_systematic
; 
 ? 
;
_space_group_IT_number 15
_symmetry_space_group_name_Hall '-C 2yc'
_symmetry_space_group_name_H-M 'C 1 2/c 1'
_atom_sites_solution_hydrogens geom
_atom_sites_solution_primary direct
_atom_sites_solution_secondary difmap
_audit_creation_method SHELXL
_cell_angle_alpha 90.00
_cell_angle_beta 116.04(3)
_cell_angle_gamma 90.00
_cell_formula_units_Z 8
_cell_length_a 41.821(8)
_cell_length_b 19.375(4)
_cell_length_c 18.550(4)
_cell_measurement_temperature 293(2)
_cell_volume 13505(6)
_computing_structure_refinement 'SHELXL-93 (Sheldrick, 1993)'
_computing_structure_solution 'SHELXS-86 (Sheldrick, 1990)'
_diffrn_ambient_temperature 293(2)
_diffrn_radiation_monochromator graphite
_diffrn_radiation_source 'fine-focus sealed tube'
_diffrn_radiation_type MoK\a
_diffrn_radiation_wavelength 0.71073
_diffrn_reflns_av_R_equivalents 0.1388
_diffrn_reflns_av_sigmaI/netI 0.1160
_diffrn_reflns_limit_h_max 52
_diffrn_reflns_limit_h_min -44
_diffrn_reflns_limit_k_max 24
_diffrn_reflns_limit_k_min -21
_diffrn_reflns_limit_l_max 18
_diffrn_reflns_limit_l_min -23
_diffrn_reflns_number 29152
_diffrn_reflns_theta_max 23.00
_diffrn_reflns_theta_min 1.08
_exptl_absorpt_coefficient_mu 9.470
_exptl_crystal_density_diffrn 2.245
_exptl_crystal_F_000 8416
_refine_diff_density_max 2.392
_refine_diff_density_min -2.918
_refine_diff_density_rms 0.749
_refine_ls_extinction_coef 0.000122(10)
_refine_ls_extinction_expression Fc^*^=kFc[1+0.001xFc^2^\l^3^/sin(2\q)]^-1/4^
_refine_ls_extinction_method SHELXL
_refine_ls_goodness_of_fit_all 1.019
_refine_ls_goodness_of_fit_obs 1.097
_refine_ls_matrix_type full
_refine_ls_number_parameters 942
_refine_ls_number_reflns 9406
_refine_ls_number_restraints 66
_refine_ls_restrained_S_all 1.018
_refine_ls_restrained_S_obs 1.094
_refine_ls_R_factor_all 0.0870
_refine_ls_R_factor_obs 0.0606
_refine_ls_shift/esd_max -0.008
_refine_ls_shift/esd_mean 0.001
_refine_ls_structure_factor_coef Fsqd
_refine_ls_weighting_details 'w=1/[\s^2^(Fo^2^)+(0.0879P)^2^+0.0000P] where P=(Fo^2^+2Fc^2^)/3'
_refine_ls_weighting_scheme calc
_refine_ls_wR_factor_all 0.1714
_refine_ls_wR_factor_obs 0.1535
_reflns_number_observed 6750
_reflns_number_total 9406
_reflns_observed_criterion >2sigma(I)
_cod_data_source_file om010695s.cif
_cod_data_source_block dem_(compound_2)
_cod_depositor_comments
;
The following automatic conversions were performed:

'_refine_ls_weighting_scheme' value 'calc
w=1/[\s^2^(Fo^2^)+(0.0879P)^2^+0.0000P] where P=(Fo^2^+2Fc^2^)/3' was
changed to 'calc'. New tag '_refine_ls_weighting_details' was
created. The value of the new tag was set to
'w=1/[\s^2^(Fo^2^)+(0.0879P)^2^+0.0000P] where P=(Fo^2^+2Fc^2^)/3'.

Automatic conversion script
Id: cif_fix_values 3143 2015-03-26 13:38:13Z robertas 
;
_cod_original_cell_volume 13504.4(47)
_cod_database_code 4077435

loop_
_symmetry_equiv_pos_as_xyz
'x, y, z'
'-x, y, -z+1/2'
'x+1/2, y+1/2, z'
'-x+1/2, y+1/2, -z+1/2'
'-x, -y, -z'
'x, -y, z-1/2'
'-x+1/2, -y+1/2, -z'
'x+1/2, -y+1/2, z-1/2'

loop_
_atom_site_aniso_label
_atom_site_aniso_U_11
_atom_site_aniso_U_22
_atom_site_aniso_U_33
_atom_site_aniso_U_23
_atom_site_aniso_U_13
_atom_site_aniso_U_12
Os1 0.0343(4) 0.0371(5) 0.0330(4) 0.0028(3) 0.0200(4) 0.0041(3)
Os2 0.0265(4) 0.0244(4) 0.0337(4) 0.0010(3) 0.0164(3) 0.0012(3)
Os3 0.0297(4) 0.0241(4) 0.0375(4) 0.0010(3) 0.0199(3) 0.0038(3)
Os4 0.0345(4) 0.0336(4) 0.0502(5) 0.0033(3) 0.0250(4) 0.0095(3)
Os5 0.0277(4) 0.0344(4) 0.0381(4) 0.0060(3) 0.0182(3) 0.0023(3)
C100 0.051(11) 0.021(9) 0.048(11) 0.013(8) 0.041(10) 0.019(8)
C1A 0.072(16) 0.068(17) 0.053(14) 0.001(12) 0.025(13) 0.006(14)
O1A 0.251(28) 0.088(16) 0.071(13) 0.026(12) 0.067(16) 0.057(18)
C1B 0.055(14) 0.126(23) 0.019(10) -0.006(12) 0.008(11) -0.042(15)
O1B 0.092(13) 0.187(22) 0.038(9) -0.038(11) 0.025(10) -0.084(14)
C1C 0.050(14) 0.069(16) 0.059(14) 0.000(11) 0.017(12) 0.014(12)
O1C 0.093(13) 0.170(21) 0.080(12) 0.032(11) 0.073(11) 0.040(13)
C2A 0.009(8) 0.039(12) 0.050(11) -0.004(9) 0.004(8) 0.014(8)
O2A 0.070(11) 0.032(9) 0.093(12) 0.000(8) 0.028(9) 0.007(8)
C2B 0.031(10) 0.023(9) 0.044(11) 0.002(8) 0.012(9) 0.015(8)
O2B 0.056(9) 0.063(10) 0.045(8) -0.011(7) 0.007(7) 0.017(8)
C3A 0.052(13) 0.034(11) 0.060(13) 0.005(10) 0.042(12) 0.022(10)
O3A 0.061(10) 0.054(10) 0.076(10) -0.039(8) 0.034(9) -0.025(8)
C3B 0.029(4) 0.029(4) 0.029(4) -0.0004(10) 0.013(2) 0.0006(10)
O3B 0.075(10) 0.052(9) 0.051(8) 0.013(7) 0.032(8) 0.007(8)
C4A 0.065(15) 0.048(13) 0.043(12) 0.011(10) 0.032(12) 0.015(12)
O4A 0.066(10) 0.067(11) 0.058(9) -0.002(8) 0.032(8) 0.013(9)
C4B 0.104(21) 0.035(13) 0.195(29) 0.033(15) 0.125(23) 0.033(13)
O4B 0.081(13) 0.073(13) 0.254(25) -0.011(13) 0.134(16) 0.003(10)
C4C 0.040(12) 0.039(12) 0.066(14) -0.001(11) 0.022(12) 0.006(10)
O4C 0.083(12) 0.055(10) 0.048(9) 0.004(7) 0.017(8) 0.024(9)
C5A 0.032(11) 0.048(13) 0.041(11) 0.017(9) 0.021(9) 0.019(10)
O5A 0.094(12) 0.043(10) 0.077(10) 0.011(8) 0.058(10) 0.009(9)
C5B 0.046(12) 0.038(12) 0.064(13) 0.008(9) 0.028(12) 0.011(10)
O5B 0.081(11) 0.069(11) 0.113(13) 0.009(9) 0.083(11) 0.003(9)
C1 0.050(12) 0.031(11) 0.041(11) -0.002(8) 0.023(10) 0.000(9)
C2 0.015(8) 0.036(10) 0.041(10) 0.014(8) 0.014(8) 0.013(8)
C3 0.010(8) 0.016(9) 0.066(12) 0.004(8) 0.016(9) 0.006(7)
C4 0.046(11) 0.032(10) 0.034(10) -0.017(8) 0.025(9) -0.012(9)
C5 0.010(8) 0.068(13) 0.014(8) 0.001(8) 0.002(7) 0.005(9)
C6 0.033(10) 0.029(10) 0.028(9) 0.007(7) 0.018(8) 0.005(8)
C7 0.040(12) 0.036(12) 0.052(12) 0.002(9) 0.011(10) 0.018(10)
C8 0.026(11) 0.042(12) 0.099(17) 0.033(12) 0.041(12) 0.015(9)
C9 0.034(11) 0.030(10) 0.047(11) 0.014(8) 0.019(10) 0.010(9)
C10 0.020(10) 0.058(14) 0.063(13) -0.003(10) 0.020(10) -0.003(9)
C11 0.035(11) 0.055(13) 0.048(11) -0.014(9) 0.030(10) -0.003(10)
C12 0.041(11) 0.043(11) 0.022(9) 0.002(8) 0.022(8) 0.003(9)
C13 0.039(11) 0.052(12) 0.034(10) 0.015(9) 0.031(9) 0.019(9)
C14 0.042(11) 0.028(10) 0.031(9) 0.002(8) 0.020(9) -0.005(9)
C15 0.054(13) 0.019(10) 0.062(12) 0.006(8) 0.037(11) -0.009(9)
C16 0.037(11) 0.048(13) 0.052(12) 0.003(10) 0.025(10) -0.012(10)
C17 0.050(12) 0.013(9) 0.061(12) 0.001(8) 0.036(11) 0.001(9)
C18 0.028(10) 0.029(10) 0.031(9) -0.006(7) 0.008(8) 0.003(8)
C19 0.023(10) 0.058(13) 0.016(8) -0.003(8) -0.007(8) -0.004(9)
C20 0.038(11) 0.078(15) 0.015(9) 0.002(9) 0.014(8) -0.003(11)
C21 0.051(13) 0.050(13) 0.039(11) 0.002(9) 0.030(10) 0.001(10)
C22 0.048(13) 0.064(15) 0.030(10) 0.015(10) 0.018(10) -0.003(12)
C23 0.064(16) 0.066(16) 0.076(16) 0.029(13) 0.056(15) 0.016(13)
C24 0.053(14) 0.032(11) 0.067(14) 0.012(10) 0.030(12) -0.010(10)
C25 0.055(14) 0.050(14) 0.072(15) -0.008(11) 0.038(13) -0.017(11)
C26 0.048(13) 0.037(12) 0.054(13) -0.014(10) 0.019(11) -0.006(10)
C27 0.048(13) 0.058(14) 0.053(13) -0.017(11) 0.022(11) -0.030(11)
C28 0.042(13) 0.068(15) 0.049(12) -0.017(11) 0.025(11) 0.000(11)
C29 0.049(13) 0.062(15) 0.024(9) -0.005(9) 0.017(9) -0.001(11)
C30 0.040(12) 0.085(17) 0.025(10) 0.012(10) 0.021(9) 0.000(11)
C31 0.046(13) 0.047(13) 0.038(11) 0.011(9) 0.014(10) 0.003(11)
C32 0.047(13) 0.048(13) 0.060(13) 0.025(11) 0.033(12) 0.014(11)
C33 0.025(11) 0.045(13) 0.058(12) 0.020(10) 0.009(10) 0.013(9)
C34 0.052(13) 0.021(10) 0.066(13) -0.005(9) 0.032(12) 0.006(9)
C35 0.060(14) 0.037(12) 0.077(15) -0.019(10) 0.051(13) 0.002(10)
C36 0.056(13) 0.050(13) 0.046(12) -0.021(10) 0.027(11) 0.000(11)
C37 0.035(11) 0.057(14) 0.044(11) -0.023(10) 0.023(10) -0.009(10)
C38 0.121(21) 0.046(13) 0.039(12) 0.004(10) 0.057(14) 0.016(14)
C39 0.024(11) 0.088(18) 0.035(11) 0.008(10) 0.019(10) -0.003(11)
C40 0.067(16) 0.073(16) 0.035(12) -0.008(11) 0.033(12) -0.006(13)
C41 0.057(15) 0.106(22) 0.083(17) 0.037(16) 0.062(15) 0.020(15)
C42 0.053(14) 0.074(17) 0.071(15) 0.022(12) 0.049(13) 0.005(12)
C43 0.038(12) 0.050(13) 0.078(15) 0.014(11) 0.036(12) -0.010(10)
C44 0.030(11) 0.070(16) 0.061(14) -0.010(12) 0.014(11) -0.024(11)
C45 0.033(12) 0.079(18) 0.046(12) -0.001(11) 0.006(10) -0.008(12)
C46 0.039(12) 0.083(19) 0.053(13) -0.007(12) 0.012(11) -0.006(12)
C47 0.029(11) 0.105(19) 0.011(9) 0.003(10) -0.002(8) -0.015(12)
C48 0.036(12) 0.074(17) 0.037(11) 0.013(10) 0.012(10) 0.016(11)
C49 0.041(13) 0.068(17) 0.085(17) 0.032(14) 0.036(14) 0.023(12)
C50 0.035(12) 0.047(13) 0.084(16) 0.025(11) 0.032(12) 0.026(10)
C51 0.059(15) 0.041(13) 0.134(23) -0.005(13) 0.075(17) 0.022(11)
C52 0.048(14) 0.080(18) 0.055(14) -0.009(12) 0.025(12) 0.028(12)
C53 0.057(14) 0.070(16) 0.065(14) -0.002(11) 0.053(13) 0.006(12)
C54 0.045(12) 0.077(16) 0.085(16) 0.010(12) 0.060(13) 0.016(12)
C55 0.054(5) 0.054(5) 0.054(5) -0.0001(10) 0.024(2) 0.0001(10)
C56 0.059(15) 0.069(17) 0.110(20) -0.022(14) 0.070(16) -0.021(13)
C57 0.039(12) 0.084(19) 0.069(15) -0.013(13) 0.029(12) -0.015(12)
C58 0.018(11) 0.131(25) 0.056(14) 0.017(14) 0.020(11) 0.027(13)
C59 0.042(13) 0.080(18) 0.054(13) 0.012(12) 0.017(11) 0.026(13)
C60 0.063(16) 0.074(18) 0.106(21) 0.012(15) 0.056(16) 0.032(14)
P 0.035(3) 0.040(3) 0.043(3) 0.011(2) 0.015(2) 0.002(2)
C101 0.031(11) 0.076(17) 0.059(13) 0.016(11) 0.017(11) 0.012(11)
C102 0.084(11) 0.084(12) 0.090(11) 0.005(8) 0.045(9) 0.013(8)
C103 0.112(13) 0.110(14) 0.110(13) 0.018(9) 0.048(10) 0.010(9)
C104 0.086(11) 0.094(12) 0.101(12) -0.006(9) 0.044(9) 0.008(9)
C105 0.142(16) 0.155(16) 0.138(15) -0.002(10) 0.071(11) 0.014(10)
C106 0.109(13) 0.120(14) 0.106(12) 0.004(9) 0.055(10) 0.025(9)
C201 0.037(11) 0.038(11) 0.039(10) 0.007(8) 0.019(9) 0.022(9)
C202 0.070(15) 0.045(13) 0.061(14) -0.001(10) 0.031(13) -0.009(11)
C203 0.072(16) 0.059(15) 0.053(13) -0.003(11) 0.033(13) 0.004(13)
C204 0.080(16) 0.043(13) 0.046(12) -0.002(10) 0.030(12) 0.006(12)
C205 0.061(14) 0.045(13) 0.066(14) 0.026(11) 0.033(12) 0.025(11)
C206 0.043(11) 0.038(11) 0.042(11) -0.002(8) 0.021(10) 0.005(9)
C301 0.047(13) 0.074(17) 0.057(14) 0.028(12) -0.001(11) -0.015(12)
C302 0.080(11) 0.064(10) 0.070(10) 0.001(8) 0.018(8) -0.014(8)
C303 0.117(13) 0.101(13) 0.107(13) 0.016(9) 0.039(9) -0.004(9)
C305 0.165(18) 0.168(19) 0.174(18) 0.003(10) 0.070(12) -0.004(10)
C306 0.124(14) 0.115(15) 0.134(14) 0.012(9) 0.047(10) -0.015(9)

loop_
_atom_site_label
_atom_site_type_symbol
_atom_site_fract_x
_atom_site_fract_y
_atom_site_fract_z
_atom_site_U_iso_or_equiv
_atom_site_thermal_displace_type
_atom_site_occupancy
_atom_site_calc_flag
_atom_site_refinement_flags
Os1 Os 0.26155(2) -0.12210(4) 0.13557(4) 0.0329(2) Uani 1 d .
Os2 Os 0.25391(2) -0.05855(3) 0.26638(4) 0.0270(2) Uani 1 d .
Os3 Os 0.23872(2) -0.20424(3) 0.23259(4) 0.0285(2) Uani 1 d .
Os4 Os 0.30567(2) -0.22658(4) 0.23452(4) 0.0371(2) Uani 1 d .
Os5 Os 0.32321(2) -0.08003(4) 0.27495(4) 0.0320(2) Uani 1 d .
C100 C 0.2828(5) -0.1426(8) 0.2626(10) 0.033(4) Uani 1 d .
C1A C 0.2484(6) -0.0335(13) 0.0924(13) 0.065(6) Uani 1 d .
O1A O 0.2393(7) 0.0221(11) 0.0633(11) 0.138(9) Uani 1 d .
C1B C 0.2212(6) -0.1708(14) 0.0549(11) 0.070(7) Uani 1 d .
O1B O 0.1973(5) -0.1893(11) 0.0025(9) 0.107(8) Uani 1 d .
C1C C 0.2923(6) -0.1339(12) 0.0848(13) 0.062(6) Uani 1 d .
O1C O 0.3096(5) -0.1369(11) 0.0511(9) 0.101(7) Uani 1 d .
C2A C 0.2483(4) 0.0311(10) 0.2331(10) 0.036(4) Uani 1 d .
O2A O 0.2454(4) 0.0918(7) 0.2119(9) 0.068(4) Uani 1 d .
C2B C 0.2718(4) -0.0270(9) 0.3742(11) 0.034(4) Uani 1 d .
O2B O 0.2816(4) -0.0003(7) 0.4347(8) 0.060(4) Uani 1 d .
C3A C 0.2167(5) -0.2842(10) 0.1634(12) 0.042(5) Uani 1 d .
O3A O 0.2037(4) -0.3264(8) 0.1231(9) 0.062(4) Uani 1 d .
C3B C 0.2517(4) -0.2552(9) 0.3287(9) 0.029(4) Uani 1 d U
O3B O 0.2588(4) -0.2869(7) 0.3846(8) 0.058(4) Uani 1 d .
C4A C 0.2853(6) -0.3037(11) 0.1652(12) 0.049(5) Uani 1 d .
O4A O 0.2734(4) -0.3474(8) 0.1212(8) 0.062(4) Uani 1 d .
C4B C 0.3469(7) -0.2306(11) 0.2145(18) 0.089(10) Uani 1 d .
O4B O 0.3698(5) -0.2355(9) 0.2013(14) 0.114(8) Uani 1 d .
C4C C 0.3276(5) -0.2787(10) 0.3336(13) 0.049(5) Uani 1 d .
O4C O 0.3377(4) -0.3088(8) 0.3899(8) 0.066(4) Uani 1 d .
C5A C 0.3250(5) 0.0164(11) 0.2717(10) 0.039(5) Uani 1 d .
O5A O 0.3258(4) 0.0759(7) 0.2694(8) 0.064(4) Uani 1 d .
C5B C 0.3572(5) -0.0808(10) 0.2355(12) 0.048(5) Uani 1 d .
O5B O 0.3771(4) -0.0799(8) 0.2085(10) 0.073(5) Uani 1 d .
C1 C 0.1889(5) -0.1922(9) 0.2511(10) 0.039(4) Uani 1 d .
C2 C 0.1882(4) -0.1483(9) 0.1896(9) 0.030(4) Uani 1 d .
C3 C 0.1963(4) -0.0721(8) 0.2105(11) 0.031(4) Uani 1 d .
C4 C 0.2058(5) -0.0498(9) 0.2885(9) 0.035(4) Uani 1 d .
C5 C 0.2028(4) -0.0940(10) 0.3483(8) 0.032(4) Uani 1 d .
C6 C 0.1956(4) -0.1648(8) 0.3314(9) 0.028(4) Uani 1 d .
C7 C 0.1733(5) -0.1977(10) 0.3593(11) 0.046(5) Uani 1 d .
C8 C 0.1524(5) -0.2465(10) 0.3021(13) 0.051(6) Uani 1 d .
C9 C 0.1607(5) -0.2439(9) 0.2318(10) 0.037(4) Uani 1 d .
C10 C 0.1327(5) -0.2499(10) 0.1546(12) 0.047(5) Uani 1 d .
C11 C 0.1314(5) -0.2033(10) 0.0920(11) 0.041(5) Uani 1 d .
C12 C 0.1582(5) -0.1528(9) 0.1101(9) 0.033(4) Uani 1 d .
C13 C 0.1491(5) -0.0838(9) 0.0787(10) 0.036(4) Uani 1 d .
C14 C 0.1714(5) -0.0363(9) 0.1393(9) 0.032(4) Uani 1 d .
C15 C 0.1567(5) 0.0255(9) 0.1467(11) 0.040(5) Uani 1 d .
C16 C 0.1669(5) 0.0509(10) 0.2301(11) 0.044(5) Uani 1 d .
C17 C 0.1881(5) 0.0155(8) 0.2940(11) 0.037(4) Uani 1 d .
C18 C 0.1797(4) 0.0091(9) 0.3612(9) 0.031(4) Uani 1 d .
C19 C 0.1883(4) -0.0591(10) 0.3930(9) 0.038(5) Uani 1 d .
C20 C 0.1675(5) -0.0929(11) 0.4237(9) 0.043(5) Uani 1 d .
C21 C 0.1599(5) -0.1655(10) 0.4053(10) 0.043(5) Uani 1 d .
C22 C 0.1237(5) -0.1774(12) 0.3943(10) 0.047(5) Uani 1 d .
C23 C 0.1029(6) -0.2229(12) 0.3359(14) 0.059(6) Uani 1 d .
C24 C 0.1159(5) -0.2604(10) 0.2854(12) 0.049(5) Uani 1 d .
C25 C 0.0902(6) -0.2676(11) 0.2082(13) 0.055(6) Uani 1 d .
C26 C 0.0971(5) -0.2604(10) 0.1413(12) 0.048(5) Uani 1 d .
C27 C 0.0734(5) -0.2215(11) 0.0724(11) 0.053(6) Uani 1 d .
C28 C 0.0952(5) -0.1850(12) 0.0414(11) 0.051(5) Uani 1 d .
C29 C 0.0859(5) -0.1192(11) 0.0080(10) 0.045(5) Uani 1 d .
C30 C 0.1124(5) -0.0662(11) 0.0263(10) 0.048(5) Uani 1 d .
C31 C 0.0979(5) -0.0016(11) 0.0378(11) 0.045(5) Uani 1 d .
C32 C 0.1198(5) 0.0425(10) 0.0951(12) 0.048(5) Uani 1 d .
C33 C 0.1068(5) 0.0793(10) 0.1448(12) 0.046(5) Uani 1 d .
C34 C 0.1341(5) 0.0861(9) 0.2266(12) 0.044(5) Uani 1 d .
C35 C 0.1264(6) 0.0823(10) 0.2893(12) 0.051(5) Uani 1 d .
C36 C 0.1502(5) 0.0416(11) 0.3628(11) 0.049(5) Uani 1 d .
C37 C 0.1278(5) 0.0041(10) 0.3915(10) 0.043(5) Uani 1 d .
C38 C 0.1357(7) -0.0611(11) 0.4209(11) 0.061(7) Uani 1 d .
C39 C 0.1089(5) -0.1121(12) 0.4018(11) 0.047(5) Uani 1 d .
C40 C 0.0768(6) -0.0967(12) 0.3582(12) 0.054(6) Uani 1 d .
C41 C 0.0546(6) -0.1450(14) 0.2980(15) 0.071(7) Uani 1 d .
C42 C 0.0670(6) -0.2084(12) 0.2849(13) 0.058(6) Uani 1 d .
C43 C 0.0582(5) -0.2325(10) 0.2051(13) 0.051(5) Uani 1 d .
C44 C 0.0356(5) -0.1970(12) 0.1362(12) 0.056(6) Uani 1 d .
C45 C 0.0423(5) -0.1896(13) 0.0660(12) 0.057(6) Uani 1 d .
C46 C 0.0328(5) -0.1196(13) 0.0342(12) 0.062(6) Uani 1 d .
C47 C 0.0548(5) -0.0852(13) 0.0074(9) 0.052(6) Uani 1 d .
C48 C 0.0621(5) -0.0132(12) 0.0250(11) 0.050(5) Uani 1 d .
C49 C 0.0492(5) 0.0212(12) 0.0683(14) 0.062(6) Uani 1 d .
C50 C 0.0711(5) 0.0690(11) 0.1273(14) 0.053(6) Uani 1 d .
C51 C 0.0640(6) 0.0637(11) 0.1998(16) 0.066(7) Uani 1 d .
C52 C 0.0908(6) 0.0705(12) 0.2806(13) 0.060(6) Uani 1 d .
C53 C 0.0923(6) 0.0211(12) 0.3409(12) 0.055(6) Uani 1 d .
C54 C 0.0665(5) -0.0268(12) 0.3249(13) 0.058(6) Uani 1 d .
C55 C 0.0370(5) -0.0338(11) 0.2384(12) 0.054(5) Uani 1 d U
C56 C 0.0293(6) -0.1086(12) 0.2214(16) 0.068(7) Uani 1 d .
C57 C 0.0199(5) -0.1300(13) 0.1427(13) 0.062(6) Uani 1 d .
C58 C 0.0196(5) -0.0837(15) 0.0812(12) 0.067(7) Uani 1 d .
C59 C 0.0274(5) -0.0120(13) 0.0997(13) 0.060(6) Uani 1 d .
C60 C 0.0346(6) 0.0107(13) 0.1744(15) 0.074(7) Uani 1 d .
P P 0.36569(13) -0.0868(3) 0.4098(3) 0.0400(12) Uani 1 d .
C101 C 0.3982(4) -0.1557(8) 0.4301(9) 0.056(6) Uani 1 d G
C102 C 0.4059(4) -0.1995(9) 0.4950(9) 0.083(8) Uani 1 d GU
H102 H 0.3944(6) -0.1940(13) 0.5275(13) 0.100 Uiso 1 calc R
C103 C 0.4310(5) -0.2516(8) 0.5114(10) 0.111(10) Uani 1 d GU
H103 H 0.4362(7) -0.2809(11) 0.5548(13) 0.133 Uiso 1 calc R
C104 C 0.4483(4) -0.2599(9) 0.4629(12) 0.093(8) Uani 1 d GU
H104 H 0.4651(6) -0.2948(11) 0.4739(17) 0.111 Uiso 1 calc R
C105 C 0.4406(5) -0.2161(10) 0.3980(11) 0.142(13) Uani 1 d GU
H105 H 0.4522(7) -0.2217(15) 0.3655(15) 0.170 Uiso 1 calc R
C106 C 0.4155(5) -0.1640(9) 0.3816(8) 0.109(10) Uani 1 d GU
H106 H 0.4103(7) -0.1347(13) 0.3382(11) 0.131 Uiso 1 calc R
C201 C 0.3477(3) -0.1034(6) 0.4823(6) 0.037(4) Uani 1 d G
C202 C 0.3607(3) -0.0682(6) 0.5549(7) 0.058(6) Uani 1 d G
H202 H 0.3798(4) -0.0379(8) 0.5688(10) 0.069 Uiso 1 calc R
C203 C 0.3453(4) -0.0781(6) 0.6069(6) 0.060(6) Uani 1 d G
H203 H 0.3540(5) -0.0546(9) 0.6555(7) 0.072 Uiso 1 calc R
C204 C 0.3168(4) -0.1233(7) 0.5862(7) 0.056(6) Uani 1 d G
H204 H 0.3064(5) -0.1299(9) 0.6210(9) 0.067 Uiso 1 calc R
C205 C 0.3037(3) -0.1585(6) 0.5136(7) 0.056(6) Uani 1 d G
H205 H 0.2847(4) -0.1887(8) 0.4998(10) 0.067 Uiso 1 calc R
C206 C 0.3192(3) -0.1485(6) 0.4616(6) 0.040(4) Uani 1 d G
H206 H 0.3105(4) -0.1721(8) 0.4131(7) 0.048 Uiso 1 calc R
C301 C 0.3895(5) -0.0098(8) 0.4415(9) 0.068(7) Uani 1 d G
C302 C 0.3738(4) 0.0492(10) 0.4542(9) 0.077(7) Uani 1 d GU
H302 H 0.3499(4) 0.0491(14) 0.4428(14) 0.092 Uiso 1 calc R
C303 C 0.3940(6) 0.1086(8) 0.4840(11) 0.112(10) Uani 1 d GU
H303 H 0.3836(8) 0.1481(10) 0.4926(16) 0.135 Uiso 1 calc R
C304 C 0.4299(6) 0.1089(10) 0.5011(12) 0.164(16) Uiso 1 d G
H304 H 0.4434(8) 0.1486(13) 0.5211(17) 0.197 Uiso 1 calc R
C305 C 0.4456(4) 0.0498(14) 0.4883(12) 0.170(16) Uani 1 d GU
H305 H 0.4695(4) 0.0500(19) 0.4998(18) 0.205 Uiso 1 calc R
C306 C 0.4254(5) -0.0096(10) 0.4585(11) 0.127(11) Uani 1 d GU
H306 H 0.4358(7) -0.0491(13) 0.4500(16) 0.153 Uiso 1 calc R

loop_
_atom_type_symbol
_atom_type_description
_atom_type_scat_dispersion_real
_atom_type_scat_dispersion_imag
_atom_type_scat_source
C C 0.0033 0.0016 'International Tables Vol C Tables 4.2.6.8 and 6.1.1.4'
O O 0.0106 0.0060 'International Tables Vol C Tables 4.2.6.8 and 6.1.1.4'
P P 0.1023 0.0942 'International Tables Vol C Tables 4.2.6.8 and 6.1.1.4'
Os Os -1.2165 7.6030 'International Tables Vol C Tables 4.2.6.8 and 6.1.1.4'
H H 0.0000 0.0000 'International Tables Vol C Tables 4.2.6.8 and 6.1.1.4'

loop_
_geom_angle_atom_site_label_1
_geom_angle_atom_site_label_2
_geom_angle_atom_site_label_3
_geom_angle
C1A Os1 C1C 91.9(9)
C1A Os1 C1B 97.1(10)
C1C Os1 C1B 96.2(9)
C1A Os1 C100 122.6(8)
C1C Os1 C100 118.3(7)
C1B Os1 C100 123.6(7)
C1A Os1 Os4 157.8(7)
C1C Os1 Os4 81.1(6)
C1B Os1 Os4 104.7(8)
C100 Os1 Os4 46.9(4)
C1A Os1 Os5 96.0(7)
C1C Os1 Os5 86.9(6)
C1B Os1 Os5 166.5(7)
C100 Os1 Os5 44.7(5)
Os4 Os1 Os5 62.68(3)
C1A Os1 Os2 81.2(6)
C1C Os1 Os2 145.0(7)
C1B Os1 Os2 118.7(6)
C100 Os1 Os2 45.5(4)
Os4 Os1 Os2 92.40(3)
Os5 Os1 Os2 60.12(3)
C1A Os1 Os3 131.5(7)
C1C Os1 Os3 136.5(7)
C1B Os1 Os3 78.3(5)
C100 Os1 Os3 45.7(5)
Os4 Os1 Os3 59.56(3)
Os5 Os1 Os3 90.42(3)
Os2 Os1 Os3 60.91(3)
C2A Os2 C2B 89.0(7)
C2A Os2 C100 137.5(6)
C2B Os2 C100 109.1(7)
C2A Os2 C3 90.1(6)
C2B Os2 C3 112.3(7)
C100 Os2 C3 115.6(6)
C2A Os2 C4 89.8(6)
C2B Os2 C4 75.6(6)
C100 Os2 C4 131.3(6)
C3 Os2 C4 36.8(6)
C2A Os2 Os1 99.7(5)
C2B Os2 Os1 153.1(5)
C100 Os2 Os1 48.8(4)
C3 Os2 Os1 93.2(4)
C4 Os2 Os1 129.4(4)
C2A Os2 Os5 97.7(5)
C2B Os2 Os5 93.9(5)
C100 Os2 Os5 44.6(5)
C3 Os2 Os5 152.8(4)
C4 Os2 Os5 167.0(4)
Os1 Os2 Os5 59.81(3)
C2A Os2 Os3 150.5(5)
C2B Os2 Os3 119.2(5)
C100 Os2 Os3 45.1(5)
C3 Os2 Os3 71.9(4)
C4 Os2 Os3 89.1(4)
Os1 Os2 Os3 59.56(2)
Os5 Os2 Os3 89.47(3)
C3B Os3 C3A 93.6(7)
C3B Os3 C100 101.3(7)
C3A Os3 C100 137.9(6)
C3B Os3 C2 115.6(6)
C3A Os3 C2 93.0(7)
C100 Os3 C2 114.7(6)
C3B Os3 C1 79.3(6)
C3A Os3 C1 89.0(7)
C100 Os3 C1 132.3(6)
C2 Os3 C1 36.9(6)
C3B Os3 Os4 92.0(5)
C3A Os3 Os4 93.7(5)
C100 Os3 Os4 47.1(4)
C2 Os3 Os4 151.0(4)
C1 Os3 Os4 171.1(4)
C3B Os3 Os1 147.5(5)
C3A Os3 Os1 102.6(5)
C100 Os3 Os1 48.8(4)
C2 Os3 Os1 91.7(4)
C1 Os3 Os1 128.3(4)
Os4 Os3 Os1 59.30(3)
C3B Os3 Os2 111.0(5)
C3A Os3 Os2 154.7(5)
C100 Os3 Os2 44.9(4)
C2 Os3 Os2 71.4(5)
C1 Os3 Os2 89.7(5)
Os4 Os3 Os2 91.41(3)
Os1 Os3 Os2 59.53(2)
C4A Os4 C4B 90.6(10)
C4A Os4 C4C 96.6(8)
C4B Os4 C4C 94.1(9)
C4A Os4 C100 131.8(8)
C4B Os4 C100 129.5(8)
C4C Os4 C100 104.4(7)
C4A Os4 Os1 98.8(6)
C4B Os4 Os1 106.9(7)
C4C Os4 Os1 153.6(6)
C100 Os4 Os1 49.7(4)
C4A Os4 Os3 88.0(6)
C4B Os4 Os3 167.5(8)
C4C Os4 Os3 98.4(5)
C100 Os4 Os3 46.7(5)
Os1 Os4 Os3 61.13(3)
C4A Os4 Os5 155.9(6)
C4B Os4 Os5 86.8(7)
C4C Os4 Os5 107.4(6)
C100 Os4 Os5 43.0(5)
Os1 Os4 Os5 59.38(3)
Os3 Os4 Os5 89.44(3)
C5B Os5 C5A 87.0(7)
C5B Os5 C100 134.4(7)
C5A Os5 C100 129.9(7)
C5B Os5 P 93.9(6)
C5A Os5 P 93.9(6)
C100 Os5 P 107.0(5)
C5B Os5 Os1 100.6(6)
C5A Os5 Os1 106.8(5)
C100 Os5 Os1 49.0(4)
P Os5 Os1 155.21(12)
C5B Os5 Os2 155.2(6)
C5A Os5 Os2 84.6(5)
C100 Os5 Os2 45.6(4)
P Os5 Os2 109.91(12)
Os1 Os5 Os2 60.07(3)
C5B Os5 Os4 92.3(6)
C5A Os5 Os4 164.3(5)
C100 Os5 Os4 44.5(4)
P Os5 Os4 101.78(13)
Os1 Os5 Os4 57.94(2)
Os2 Os5 Os4 89.61(3)
Os5 C100 Os2 89.7(6)
Os5 C100 Os3 171.8(9)
Os2 C100 Os3 90.0(6)
Os5 C100 Os4 92.5(6)
Os2 C100 Os4 168.6(9)
Os3 C100 Os4 86.2(6)
Os5 C100 Os1 86.3(5)
Os2 C100 Os1 85.7(6)
Os3 C100 Os1 85.5(7)
Os4 C100 Os1 83.3(5)
O1A C1A Os1 178.4(25)
O1B C1B Os1 169.1(24)
O1C C1C Os1 175.3(19)
O2A C2A Os2 178.3(13)
O2B C2B Os2 171.7(16)
O3A C3A Os3 177.1(20)
O3B C3B Os3 178.2(17)
O4A C4A Os4 176.5(17)
O4B C4B Os4 176.8(25)
O4C C4C Os4 174.9(18)
O5A C5A Os5 179.4(19)
O5B C5B Os5 177.2(17)
C2 C1 C9 119.0(16)
C2 C1 C6 121.5(16)
C9 C1 C6 105.4(14)
C2 C1 Os3 68.5(9)
C9 C1 Os3 125.8(12)
C6 C1 Os3 114.0(12)
C1 C2 C12 118.8(15)
C1 C2 C3 117.0(15)
C12 C2 C3 108.1(13)
C1 C2 Os3 74.6(10)
C12 C2 Os3 127.0(11)
C3 C2 Os3 108.4(10)
C4 C3 C14 124.2(15)
C4 C3 C2 119.7(14)
C14 C3 C2 104.0(14)
C4 C3 Os2 73.5(10)
C14 C3 Os2 125.2(11)
C2 C3 Os2 108.2(9)
C3 C4 C5 122.1(15)
C3 C4 C17 114.3(15)
C5 C4 C17 103.7(13)
C3 C4 Os2 69.7(9)
C5 C4 Os2 119.0(12)
C17 C4 Os2 126.3(12)
C19 C5 C6 119.8(15)
C19 C5 C4 111.9(17)
C6 C5 C4 119.1(13)
C7 C6 C5 118.2(14)
C7 C6 C1 110.1(16)
C5 C6 C1 119.9(13)
C21 C7 C6 123.1(18)
C21 C7 C8 119.4(18)
C6 C7 C8 108.7(16)
C7 C8 C24 122.5(18)
C7 C8 C9 109.4(16)
C24 C8 C9 116.7(19)
C10 C9 C1 121.8(15)
C10 C9 C8 118.7(16)
C1 C9 C8 106.3(16)
C9 C10 C26 122.3(17)
C9 C10 C11 119.1(16)
C26 C10 C11 106.5(17)
C12 C11 C28 119.0(18)
C12 C11 C10 119.6(16)
C28 C11 C10 109.6(15)
C11 C12 C13 120.4(16)
C11 C12 C2 121.5(14)
C13 C12 C2 108.0(15)
C14 C13 C12 108.2(14)
C14 C13 C30 120.4(16)
C12 C13 C30 120.1(17)
C15 C14 C13 117.9(16)
C15 C14 C3 119.8(15)
C13 C14 C3 111.5(15)
C14 C15 C32 121.5(18)
C14 C15 C16 116.8(16)
C32 C15 C16 110.3(16)
C17 C16 C15 122.2(18)
C17 C16 C34 121.0(16)
C15 C16 C34 105.2(16)
C16 C17 C18 119.8(16)
C16 C17 C4 122.6(17)
C18 C17 C4 107.6(14)
C36 C18 C19 118.2(16)
C36 C18 C17 122.2(16)
C19 C18 C17 109.0(13)
C20 C19 C5 121.7(18)
C20 C19 C18 121.0(16)
C5 C19 C18 107.3(14)
C19 C20 C38 121.0(19)
C19 C20 C21 118.1(15)
C38 C20 C21 107.5(17)
C7 C21 C20 119.0(16)
C7 C21 C22 122.0(19)
C20 C21 C22 107.1(16)
C23 C22 C39 119.2(19)
C23 C22 C21 118.3(18)
C39 C22 C21 108.2(18)
C22 C23 C42 121.5(21)
C22 C23 C24 122.5(19)
C42 C23 C24 104.9(20)
C25 C24 C8 120.9(18)
C25 C24 C23 112.1(19)
C8 C24 C23 115.2(20)
C24 C25 C26 123.0(19)
C24 C25 C43 106.0(18)
C26 C25 C43 116.9(20)
C25 C26 C10 118.1(19)
C25 C26 C27 120.8(19)
C10 C26 C27 109.9(17)
C45 C27 C26 123.9(18)
C45 C27 C28 118.1(21)
C26 C27 C28 107.5(18)
C29 C28 C11 121.6(19)
C29 C28 C27 121.3(18)
C11 C28 C27 106.6(18)
C28 C29 C30 120.8(18)
C28 C29 C47 119.4(17)
C30 C29 C47 105.8(18)
C29 C30 C31 108.9(17)
C29 C30 C13 117.9(18)
C31 C30 C13 119.5(18)
C32 C31 C48 121.8(18)
C32 C31 C30 118.6(18)
C48 C31 C30 108.4(18)
C31 C32 C33 119.7(18)
C31 C32 C15 121.9(18)
C33 C32 C15 106.2(17)
C50 C33 C32 116.4(20)
C50 C33 C34 121.9(18)
C32 C33 C34 111.5(16)
C35 C34 C33 121.6(18)
C35 C34 C16 120.0(18)
C33 C34 C16 106.8(15)
C34 C35 C52 122.8(20)
C34 C35 C36 119.8(17)
C52 C35 C36 105.0(17)
C18 C36 C37 119.9(18)
C18 C36 C35 117.1(15)
C37 C36 C35 108.2(16)
C38 C37 C53 119.1(20)
C38 C37 C36 121.8(18)
C53 C37 C36 107.5(18)
C37 C38 C39 121.4(22)
C37 C38 C20 117.9(19)
C39 C38 C20 109.1(18)
C40 C39 C38 119.9(23)
C40 C39 C22 121.8(21)
C38 C39 C22 108.0(17)
C39 C40 C41 119.1(22)
C39 C40 C54 121.2(22)
C41 C40 C54 107.6(20)
C42 C41 C40 123.1(22)
C42 C41 C56 113.8(22)
C40 C41 C56 111.8(22)
C41 C42 C23 115.3(23)
C41 C42 C43 121.3(20)
C23 C42 C43 109.8(18)
C44 C43 C42 123.2(20)
C44 C43 C25 120.2(18)
C42 C43 C25 107.0(18)
C43 C44 C45 123.3(20)
C43 C44 C57 120.3(19)
C45 C44 C57 104.7(19)
C27 C45 C44 114.8(19)
C27 C45 C46 121.5(19)
C44 C45 C46 109.1(19)
C47 C46 C58 119.1(23)
C47 C46 C45 118.9(20)
C58 C46 C45 108.7(20)
C46 C47 C48 119.6(19)
C46 C47 C29 120.6(22)
C48 C47 C29 109.7(17)
C49 C48 C31 119.8(21)
C49 C48 C47 121.4(19)
C31 C48 C47 107.2(17)
C48 C49 C50 119.8(19)
C48 C49 C59 121.5(24)
C50 C49 C59 106.8(20)
C33 C50 C49 122.3(19)
C33 C50 C51 114.3(20)
C49 C50 C51 109.4(18)
C52 C51 C50 124.0(19)
C52 C51 C60 123.1(22)
C50 C51 C60 102.7(20)
C51 C52 C35 115.4(18)
C51 C52 C53 119.6(22)
C35 C52 C53 109.1(19)
C54 C53 C37 119.5(20)
C54 C53 C52 121.6(21)
C37 C53 C52 110.0(18)
C53 C54 C40 118.8(20)
C53 C54 C55 119.1(18)
C40 C54 C55 108.0(19)
C60 C55 C56 118.6(20)
C60 C55 C54 122.7(20)
C56 C55 C54 107.8(19)
C57 C56 C55 116.5(21)
C57 C56 C41 127.0(22)
C55 C56 C41 104.8(20)
C56 C57 C58 122.8(23)
C56 C57 C44 114.3(21)
C58 C57 C44 109.2(19)
C46 C58 C59 121.2(20)
C46 C58 C57 108.2(23)
C59 C58 C57 119.3(21)
C60 C59 C49 112.1(24)
C60 C59 C58 118.9(22)
C49 C59 C58 117.2(19)
C59 C60 C55 123.7(24)
C59 C60 C51 108.9(20)
C55 C60 C51 113.5(22)
C301 P C101 107.0(9)
C301 P C201 105.1(7)
C101 P C201 103.3(7)
C301 P Os5 111.2(5)
C101 P Os5 114.0(6)
C201 P Os5 115.4(4)
C102 C101 C106 120.0
C102 C101 P 119.7(10)
C106 C101 P 120.3(9)
C103 C102 C101 120.0
C102 C103 C104 120.0
C103 C104 C105 120.0
C106 C105 C104 120.0
C105 C106 C101 120.0
C202 C201 C206 120.0
C202 C201 P 120.8(7)
C206 C201 P 119.1(7)
C201 C202 C203 120.0
C202 C203 C204 120.0
C203 C204 C205 120.0
C206 C205 C204 120.0
C205 C206 C201 120.0
C302 C301 C306 120.0
C302 C301 P 121.2(12)
C306 C301 P 118.6(12)
C301 C302 C303 120.0
C302 C303 C304 120.0
C305 C304 C303 120.0
C304 C305 C306 120.0
C305 C306 C301 120.0

loop_
_geom_bond_atom_site_label_1
_geom_bond_atom_site_label_2
_geom_bond_distance
Os1 C1A 1.87(3)
Os1 C1C 1.91(2)
Os1 C1B 1.94(2)
Os1 C100 2.16(2)
Os1 Os4 2.8103(12)
Os1 Os5 2.854(2)
Os1 Os2 2.8612(10)
Os1 Os3 2.8622(10)
Os2 C2A 1.82(2)
Os2 C2B 1.90(2)
Os2 C100 2.047(15)
Os2 C3 2.18(2)
Os2 C4 2.23(2)
Os2 Os5 2.8626(10)
Os2 Os3 2.9009(11)
Os3 C3B 1.90(2)
Os3 C3A 1.96(2)
Os3 C100 2.06(2)
Os3 C2 2.189(14)
Os3 C1 2.27(2)
Os3 Os4 2.8179(11)
Os4 C4A 1.91(2)
Os4 C4B 1.92(2)
Os4 C4C 1.94(2)
Os4 C100 2.067(14)
Os4 Os5 2.9461(12)
Os5 C5B 1.86(2)
Os5 C5A 1.87(2)
Os5 C100 2.01(2)
Os5 P 2.352(5)
C1A O1A 1.19(3)
C1B O1B 1.10(2)
C1C O1C 1.15(2)
C2A O2A 1.23(2)
C2B O2B 1.14(2)
C3A O3A 1.08(2)
C3B O3B 1.13(2)
C4A O4A 1.13(2)
C4B O4B 1.09(2)
C4C O4C 1.11(2)
C5A O5A 1.16(2)
C5B O5B 1.14(2)
C1 C2 1.41(2)
C1 C9 1.47(2)
C1 C6 1.49(2)
C2 C12 1.46(2)
C2 C3 1.53(2)
C3 C4 1.39(2)
C3 C14 1.45(2)
C4 C5 1.45(2)
C4 C17 1.49(2)
C5 C19 1.40(2)
C5 C6 1.41(2)
C6 C7 1.40(2)
C7 C21 1.36(2)
C7 C8 1.40(3)
C8 C24 1.44(2)
C8 C9 1.49(2)
C9 C10 1.40(2)
C10 C26 1.41(2)
C10 C11 1.45(3)
C11 C12 1.41(2)
C11 C28 1.43(3)
C12 C13 1.44(2)
C13 C14 1.44(2)
C13 C30 1.45(2)
C14 C15 1.38(2)
C15 C32 1.45(3)
C15 C16 1.49(2)
C16 C17 1.32(2)
C16 C34 1.51(2)
C17 C18 1.44(2)
C18 C36 1.40(2)
C18 C19 1.43(2)
C19 C20 1.39(2)
C20 C38 1.45(3)
C20 C21 1.45(3)
C21 C22 1.45(3)
C22 C23 1.37(3)
C22 C39 1.44(3)
C23 C42 1.41(3)
C23 C24 1.47(3)
C24 C25 1.37(3)
C25 C26 1.40(2)
C25 C43 1.48(3)
C26 C27 1.44(3)
C27 C45 1.40(3)
C27 C28 1.46(3)
C28 C29 1.40(3)
C29 C30 1.44(3)
C29 C47 1.45(3)
C30 C31 1.45(3)
C31 C32 1.36(3)
C31 C48 1.43(3)
C32 C33 1.45(3)
C33 C50 1.39(3)
C33 C34 1.45(3)
C34 C35 1.34(2)
C35 C52 1.44(3)
C35 C36 1.51(3)
C36 C37 1.46(3)
C37 C38 1.36(3)
C37 C53 1.40(3)
C38 C39 1.42(3)
C39 C40 1.26(3)
C40 C41 1.44(3)
C40 C54 1.47(3)
C41 C42 1.39(3)
C41 C56 1.52(3)
C42 C43 1.44(3)
C43 C44 1.39(3)
C44 C45 1.45(3)
C44 C57 1.49(3)
C45 C46 1.46(3)
C46 C47 1.39(3)
C46 C58 1.40(3)
C47 C48 1.43(3)
C48 C49 1.33(3)
C49 C50 1.42(3)
C49 C59 1.43(3)
C50 C51 1.50(3)
C51 C52 1.43(3)
C51 C60 1.51(3)
C52 C53 1.46(3)
C53 C54 1.35(3)
C54 C55 1.54(3)
C55 C60 1.44(3)
C55 C56 1.49(3)
C56 C57 1.40(3)
C57 C58 1.45(3)
C58 C59 1.43(3)
C59 C60 1.36(3)
P C301 1.746(15)
P C101 1.822(13)
P C201 1.834(9)
C101 C102 1.39
C101 C106 1.39
C102 C103 1.39
C103 C104 1.39
C104 C105 1.39
C105 C106 1.39
C201 C202 1.39
C201 C206 1.39
C202 C203 1.39
C203 C204 1.39
C204 C205 1.39
C205 C206 1.39
C301 C302 1.39
C301 C306 1.39
C302 C303 1.39
C303 C304 1.39
C304 C305 1.39
C305 C306 1.39
